data_8106468
loop_
_publ_author_name
'Reiss, Guido J.'
'Sergeeva, Alena'

_publ_section_title
;
 The crystal structure of
 3-((1R,2S)-1-methylpyrrolidin-1-ium-2-yl)pyridin-1-ium
 tetrachloridocobaltate(II) monohydrate, C10H18Cl4CoN2O
;
_journal_issue 1
_journal_name_full 'Zeitschrift f\"ur Kristallographie - New Crystal Structures'
_journal_page_first 159
_journal_page_last 161
_journal_paper_doi 10.1515/ncrs-2016-0245
_journal_volume 232
_journal_year 2017
_chemical_absolute_configuration rm
_chemical_formula_moiety 'C10 H16 N2, Cl4 Co, H2 O'
_chemical_formula_sum 'C10 H18 Cl4 Co N2 O'
_chemical_formula_weight 382.99
_chemical_name_systematic
;
3-((1<i>R</i>,2<i>S</i>)-1-methylpyrrolidin-1-ium-2-yl)pyridin-1-ium
tetrachloridocobaltate(II) monohydrate
;
_space_group_crystal_system orthorhombic
_space_group_IT_number 19
_space_group_name_Hall 'P 2ac 2ab'
_space_group_name_H-M_alt 'P 21 21 21'
_atom_sites_solution_hydrogens difmap
_atom_sites_solution_primary SHELXT
_atom_sites_solution_secondary difmap
_cell_angle_alpha 90
_cell_angle_beta 90
_cell_angle_gamma 90
_cell_formula_units_Z 4
_cell_length_a 7.0057(3)
_cell_length_b 7.4317(3)
_cell_length_c 29.2510(13)
_cell_measurement_reflns_used 8263
_cell_measurement_temperature 110.0(1)
_cell_measurement_theta_max 31.6110
_cell_measurement_theta_min 2.9770
_cell_volume 1522.93(11)
_computing_cell_refinement 'CrysAlis^Pro^, Ver. 38.43 [1]'
_computing_data_collection 'CrysAlis^Pro^, Ver. 38.43 [1]'
_computing_data_reduction 'CrysAlis^Pro^, Ver. 38.43 [1]'
_computing_molecular_graphics 'Diamond 4.0 [4]'
_computing_publication_material 'SHELXL-2014/7 [3]'
_computing_structure_refinement 'SHELXL-2014/7 [3]'
_computing_structure_solution 'SHELXT  [2]'
_diffrn_ambient_environment N~2~
_diffrn_ambient_temperature 110.0(2)
_diffrn_detector 'CCD plate'
_diffrn_detector_area_resol_mean 16.2711
_diffrn_detector_type EOS
_diffrn_measured_fraction_theta_full 1.000
_diffrn_measured_fraction_theta_max 1.000
_diffrn_measurement_device 'four-circle diffractometer'
_diffrn_measurement_device_type 'Xcalibur, Eos'
_diffrn_measurement_method '\w scans'
_diffrn_radiation_monochromator graphite
_diffrn_radiation_probe x-ray
_diffrn_radiation_type 'Mo K\a'
_diffrn_radiation_wavelength 0.71073
_diffrn_reflns_av_R_equivalents 0.0431
_diffrn_reflns_av_unetI/netI 0.0434
_diffrn_reflns_Laue_measured_fraction_full 1.000
_diffrn_reflns_Laue_measured_fraction_max 1.000
_diffrn_reflns_limit_h_max 9
_diffrn_reflns_limit_h_min -9
_diffrn_reflns_limit_k_max 10
_diffrn_reflns_limit_k_min -10
_diffrn_reflns_limit_l_max 39
_diffrn_reflns_limit_l_min -39
_diffrn_reflns_number 13791
_diffrn_reflns_point_group_measured_fraction_full 1.000
_diffrn_reflns_point_group_measured_fraction_max 1.000
_diffrn_reflns_theta_full 28.998
_diffrn_reflns_theta_max 28.998
_diffrn_reflns_theta_min 2.785
_diffrn_source 'Enhance (Mo) X-ray Source'
_exptl_absorpt_coefficient_mu 1.818
_exptl_absorpt_correction_T_max 0.945
_exptl_absorpt_correction_T_min 0.519
_exptl_absorpt_correction_type analytical
_exptl_absorpt_process_details
;
CrysAlisPro, Agilent Technologies, Version 1.171.37.35.
Analytical numeric absorption correction using a multifaceted crystal
model based on expressions derived by R.C. Clark & J.S. Reid.
(Clark, R. C. & Reid, J. S. (1995). Acta Cryst. A51, 887-897)
;
_exptl_crystal_colour 'blue turquoise'
_exptl_crystal_density_diffrn 1.670
_exptl_crystal_description plate
_exptl_crystal_F_000 780
_exptl_crystal_size_max 0.590
_exptl_crystal_size_mid 0.250
_exptl_crystal_size_min 0.030
_refine_diff_density_max 0.742
_refine_diff_density_min -0.473
_refine_diff_density_rms 0.091
_refine_ls_abs_structure_details
;
 Flack x determined using 1462 quotients [(I+)-(I-)]/[(I+)+(I-)]
 (Parsons, Flack and Wagner, Acta Crystallogr. B69 (2013) 249-259).
;
_refine_ls_abs_structure_Flack -0.009(11)
_refine_ls_extinction_coef .
_refine_ls_extinction_method none
_refine_ls_goodness_of_fit_ref 1.005
_refine_ls_hydrogen_treatment refxyz
_refine_ls_matrix_type full
_refine_ls_number_parameters 217
_refine_ls_number_reflns 4052
_refine_ls_number_restraints 0
_refine_ls_restrained_S_all 1.005
_refine_ls_R_factor_all 0.0380
_refine_ls_R_factor_gt 0.0356
_refine_ls_shift/su_max 0.001
_refine_ls_shift/su_mean 0.000
_refine_ls_structure_factor_coef Fsqd
_refine_ls_weighting_details 'w=1/[\s^2^(Fo^2^)+(0.015P)^2^+3.2P] where P=(Fo^2^+2Fc^2^)/3'
_refine_ls_weighting_scheme calc
_refine_ls_wR_factor_gt 0.0725
_refine_ls_wR_factor_ref 0.0737
_reflns_Friedel_coverage 0.718
_reflns_Friedel_fraction_full 1.000
_reflns_Friedel_fraction_max 1.000
_reflns_number_gt 3865
_reflns_number_total 4052
_reflns_threshold_expression 'I > 2\s(I)'
_cod_data_source_file suppl_ncrs-2016-0245_suppl.cif
_cod_data_source_block exp_1115
_cod_database_code 8106468
_shelx_space_group_comment
;
The symmetry employed for this shelxl refinement is uniquely defined
by the following loop, which should always be used as a source of
symmetry information in preference to the above space-group names.
They are only intended as comments.
;
_shelx_estimated_absorpt_t_min 0.414
_shelx_estimated_absorpt_t_max 0.947

loop_
_space_group_symop_operation_xyz
'x, y, z'
'-x+1/2, -y, z+1/2'
'-x, y+1/2, -z+1/2'
'x+1/2, -y+1/2, -z'

loop_
_atom_site_label
_atom_site_type_symbol
_atom_site_fract_x
_atom_site_fract_y
_atom_site_fract_z
_atom_site_U_iso_or_equiv
_atom_site_adp_type
_atom_site_occupancy
_atom_site_site_symmetry_order
_atom_site_calc_flag
_atom_site_refinement_flags_posn
_atom_site_refinement_flags_adp
_atom_site_refinement_flags_occupancy
_atom_site_disorder_assembly
_atom_site_disorder_group
Co1 Co 0.68536(8) 0.27516(8) 0.62651(2) 0.01216(12) Uani 1 1 d . . . . .
Cl1 Cl 0.58248(16) 0.03651(14) 0.58422(4) 0.0195(2) Uani 1 1 d . . . . .
Cl2 Cl 0.98516(13) 0.23205(14) 0.65618(3) 0.01433(19) Uani 1 1 d . . . . .
Cl3 Cl 0.70087(15) 0.50581(13) 0.57563(3) 0.0162(2) Uani 1 1 d . . . . .
Cl4 Cl 0.48691(15) 0.32424(16) 0.68651(4) 0.0206(2) Uani 1 1 d . . . . .
O1 O 0.3828(4) 0.2610(5) 0.50334(11) 0.0190(7) Uani 1 1 d . . . . .
H1W H 0.430(7) 0.189(8) 0.5221(18) 0.023 Uiso 1 1 d . U . . .
H2W H 0.328(7) 0.198(7) 0.4822(17) 0.023 Uiso 1 1 d . U . . .
N1 N 0.2217(5) 0.5556(5) 0.54291(12) 0.0143(7) Uani 1 1 d . . . . .
H1N H 0.263(7) 0.463(7) 0.5305(17) 0.017 Uiso 1 1 d . U . . .
N2 N 0.2092(5) 0.8564(5) 0.68463(12) 0.0138(7) Uani 1 1 d . . . . .
H2N H 0.181(7) 0.958(7) 0.6719(16) 0.017 Uiso 1 1 d . U . . .
C1 C 0.1791(6) 0.6961(6) 0.51645(14) 0.0159(8) Uani 1 1 d . . . . .
H1 H 0.190(7) 0.678(7) 0.4841(16) 0.019 Uiso 1 1 d . U . . .
C2 C 0.1123(6) 0.8516(6) 0.53605(15) 0.0149(8) Uani 1 1 d . . . . .
H2 H 0.087(7) 0.953(7) 0.5193(17) 0.018 Uiso 1 1 d . U . . .
C3 C 0.0872(6) 0.8581(6) 0.58315(14) 0.0133(8) Uani 1 1 d . . . . .
H3 H 0.049(7) 0.966(7) 0.5966(16) 0.016 Uiso 1 1 d . U . . .
C4 C 0.1324(5) 0.7093(6) 0.60983(13) 0.0110(7) Uani 1 1 d . . . . .
C5 C 0.2032(6) 0.5577(6) 0.58861(14) 0.0132(8) Uani 1 1 d . . . . .
H5 H 0.229(7) 0.454(7) 0.6034(16) 0.016 Uiso 1 1 d . U . . .
C6 C 0.0987(6) 0.7081(6) 0.66094(14) 0.0131(8) Uani 1 1 d . . . . .
H6 H 0.146(7) 0.600(7) 0.6722(17) 0.016 Uiso 1 1 d . U . . .
C7 C -0.1084(6) 0.7432(6) 0.67575(14) 0.0153(8) Uani 1 1 d . . . . .
H7A H -0.168(8) 0.623(7) 0.6796(16) 0.018 Uiso 1 1 d . U . . .
H7B H -0.183(7) 0.812(7) 0.6508(16) 0.018 Uiso 1 1 d . U . . .
C8 C -0.0960(7) 0.8456(6) 0.72151(15) 0.0175(9) Uani 1 1 d . . . . .
H8A H -0.150(7) 0.962(7) 0.7211(18) 0.021 Uiso 1 1 d . U . . .
H8B H -0.151(7) 0.790(7) 0.7474(16) 0.021 Uiso 1 1 d . U . . .
C9 C 0.1170(7) 0.8665(7) 0.73092(16) 0.0200(9) Uani 1 1 d . . . . .
H9A H 0.169(7) 0.776(8) 0.7482(17) 0.024 Uiso 1 1 d . U . . .
H9B H 0.152(7) 0.985(7) 0.7450(17) 0.024 Uiso 1 1 d . U . . .
C10 C 0.4199(6) 0.8271(7) 0.68619(17) 0.0191(9) Uani 1 1 d . . . . .
H10A H 0.442(7) 0.715(8) 0.7022(17) 0.023 Uiso 1 1 d . U . . .
H10B H 0.479(8) 0.935(7) 0.7053(17) 0.023 Uiso 1 1 d . U . . .
H10C H 0.461(7) 0.826(7) 0.6537(18) 0.023 Uiso 1 1 d . U . . .

loop_
_atom_site_aniso_label
_atom_site_aniso_U_11
_atom_site_aniso_U_22
_atom_site_aniso_U_33
_atom_site_aniso_U_23
_atom_site_aniso_U_13
_atom_site_aniso_U_12
Co1 0.0123(2) 0.0113(3) 0.0129(2) -0.0002(2) -0.0009(2) 0.0001(2)
Cl1 0.0273(5) 0.0131(5) 0.0182(5) -0.0017(4) -0.0033(4) -0.0043(4)
Cl2 0.0128(4) 0.0125(4) 0.0178(4) 0.0004(4) -0.0018(3) 0.0006(4)
Cl3 0.0190(5) 0.0131(4) 0.0165(4) 0.0024(4) -0.0031(4) -0.0015(4)
Cl4 0.0165(5) 0.0271(6) 0.0182(5) -0.0019(4) 0.0031(4) 0.0046(4)
O1 0.0206(15) 0.0150(17) 0.0215(16) -0.0017(13) -0.0054(12) 0.0033(14)
N1 0.0141(17) 0.0114(16) 0.0174(17) -0.0032(14) 0.0037(13) 0.0000(14)
N2 0.0168(17) 0.0097(16) 0.0148(17) 0.0016(14) -0.0029(15) -0.0017(15)
C1 0.0135(17) 0.020(2) 0.0145(18) -0.0016(16) -0.0007(16) -0.0025(18)
C2 0.0138(18) 0.015(2) 0.016(2) 0.0034(17) -0.0012(16) 0.0008(17)
C3 0.0143(18) 0.0108(19) 0.0147(19) -0.0005(16) -0.0017(16) 0.0030(16)
C4 0.0085(15) 0.0086(17) 0.0160(18) 0.0016(16) -0.0003(13) -0.0018(14)
C5 0.0112(18) 0.0120(18) 0.0165(19) 0.0015(15) 0.0011(16) -0.0016(16)
C6 0.0127(17) 0.0138(19) 0.0128(18) -0.0007(16) -0.0004(15) 0.0028(17)
C7 0.0136(17) 0.017(2) 0.0153(19) -0.0006(17) 0.0043(15) -0.0011(17)
C8 0.021(2) 0.014(2) 0.017(2) 0.0008(17) 0.0047(17) -0.0009(18)
C9 0.027(2) 0.018(2) 0.014(2) -0.0023(18) -0.0009(18) 0.000(2)
C10 0.0139(19) 0.022(2) 0.022(2) 0.0036(19) -0.0035(18) -0.0015(18)

loop_
_atom_type_symbol
_atom_type_description
_atom_type_scat_dispersion_real
_atom_type_scat_dispersion_imag
_atom_type_scat_source
C C 0.0033 0.0016 'International Tables Vol C Tables 4.2.6.8 and 6.1.1.4'
H H 0.0000 0.0000 'International Tables Vol C Tables 4.2.6.8 and 6.1.1.4'
N N 0.0061 0.0033 'International Tables Vol C Tables 4.2.6.8 and 6.1.1.4'
O O 0.0106 0.0060 'International Tables Vol C Tables 4.2.6.8 and 6.1.1.4'
Cl Cl 0.1484 0.1585 'International Tables Vol C Tables 4.2.6.8 and 6.1.1.4'
Co Co 0.3494 0.9721 'International Tables Vol C Tables 4.2.6.8 and 6.1.1.4'

loop_
_exptl_crystal_face_index_h
_exptl_crystal_face_index_k
_exptl_crystal_face_index_l
_exptl_crystal_face_perp_dist
_exptl_oxdiff_crystal_face_indexfrac_h
_exptl_oxdiff_crystal_face_indexfrac_k
_exptl_oxdiff_crystal_face_indexfrac_l
_exptl_oxdiff_crystal_face_x
_exptl_oxdiff_crystal_face_y
_exptl_oxdiff_crystal_face_z
0 1 0 0.1106 -0.0003 0.9984 0.0040 0.0204 -0.0773 0.0517
0 -1 0 0.1369 0.0003 -0.9984 -0.0040 -0.0204 0.0773 -0.0517
0 0 -1 0.0135 0.0002 0.0002 -0.9990 0.0235 0.0027 -0.0053
0 0 1 0.0165 -0.0002 -0.0002 0.9990 -0.0235 -0.0027 0.0053
-1 -1 1 0.2448 -1.0000 -0.9986 0.9930 -0.0321 0.1326 0.0359
-1 1 1 0.2218 -1.0006 0.9982 1.0009 0.0087 -0.0220 0.1392
1 0 -1 0.2508 1.0003 0.0002 -0.9969 0.0117 -0.0553 -0.0876
1 3 0 0.1151 0.9992 2.9952 0.0139 0.0494 -0.2900 0.0727
2 1 -2 0.2060 2.0003 0.9988 -1.9899 0.0437 -0.1879 -0.1235

loop_
_geom_angle_atom_site_label_1
_geom_angle_atom_site_label_2
_geom_angle_atom_site_label_3
_geom_angle
_geom_angle_site_symmetry_1
_geom_angle_site_symmetry_3
Cl4 Co1 Cl3 114.50(5) . .
Cl4 Co1 Cl1 110.56(5) . .
Cl3 Co1 Cl1 104.28(4) . .
Cl4 Co1 Cl2 106.90(4) . .
Cl3 Co1 Cl2 108.01(4) . .
Cl1 Co1 Cl2 112.71(4) . .
H1W O1 H2W 107(5) . .
C1 N1 C5 123.2(4) . .
C1 N1 H1N 118(3) . .
C5 N1 H1N 119(3) . .
C10 N2 C9 113.9(4) . .
C10 N2 C6 114.4(4) . .
C9 N2 C6 103.2(3) . .
C10 N2 H2N 111(4) . .
C9 N2 H2N 104(3) . .
C6 N2 H2N 109(3) . .
N1 C1 C2 119.6(4) . .
N1 C1 H1 116(3) . .
C2 C1 H1 124(3) . .
C1 C2 C3 119.1(4) . .
C1 C2 H2 122(3) . .
C3 C2 H2 118(3) . .
C2 C3 C4 120.0(4) . .
C2 C3 H3 119(3) . .
C4 C3 H3 121(3) . .
C5 C4 C3 118.7(4) . .
C5 C4 C6 119.7(4) . .
C3 C4 C6 121.6(4) . .
N1 C5 C4 119.5(4) . .
N1 C5 H5 117(3) . .
C4 C5 H5 124(3) . .
C4 C6 N2 111.6(3) . .
C4 C6 C7 115.1(3) . .
N2 C6 C7 103.3(3) . .
C4 C6 H6 107(3) . .
N2 C6 H6 107(3) . .
C7 C6 H6 112(3) . .
C6 C7 C8 106.0(3) . .
C6 C7 H7A 106(3) . .
C8 C7 H7A 112(3) . .
C6 C7 H7B 111(3) . .
C8 C7 H7B 113(3) . .
H7A C7 H7B 108(4) . .
C9 C8 C7 105.2(3) . .
C9 C8 H8A 108(3) . .
C7 C8 H8A 115(3) . .
C9 C8 H8B 107(3) . .
C7 C8 H8B 117(3) . .
H8A C8 H8B 104(4) . .
N2 C9 C8 104.6(4) . .
N2 C9 H9A 107(3) . .
C8 C9 H9A 114(3) . .
N2 C9 H9B 108(3) . .
C8 C9 H9B 114(3) . .
H9A C9 H9B 109(4) . .
N2 C10 H10A 108(3) . .
N2 C10 H10B 107(3) . .
H10A C10 H10B 109(4) . .
N2 C10 H10C 105(3) . .
H10A C10 H10C 114(4) . .
H10B C10 H10C 113(4) . .

loop_
_geom_bond_atom_site_label_1
_geom_bond_atom_site_label_2
_geom_bond_distance
_geom_bond_site_symmetry_2
Co1 Cl4 2.2684(12) .
Co1 Cl3 2.2727(11) .
Co1 Cl1 2.2793(12) .
Co1 Cl2 2.2950(11) .
O1 H1W 0.83(5) .
O1 H2W 0.87(5) .
N1 C1 1.333(5) .
N1 C5 1.343(5) .
N1 H1N 0.83(5) .
N2 C10 1.493(5) .
N2 C9 1.502(6) .
N2 C6 1.514(5) .
N2 H2N 0.87(5) .
C1 C2 1.372(6) .
C1 H1 0.96(5) .
C2 C3 1.390(6) .
C2 H2 0.92(5) .
C3 C4 1.390(6) .
C3 H3 0.93(5) .
C4 C5 1.379(6) .
C4 C6 1.514(6) .
C5 H5 0.90(5) .
C6 C7 1.536(5) .
C6 H6 0.93(5) .
C7 C8 1.542(6) .
C7 H7A 0.99(5) .
C7 H7B 1.04(5) .
C8 C9 1.525(7) .
C8 H8A 0.95(5) .
C8 H8B 0.94(5) .
C9 H9A 0.92(5) .
C9 H9B 1.00(6) .
C10 H10A 0.97(6) .
C10 H10B 1.06(5) .
C10 H10C 0.99(5) .

loop_
_geom_hbond_atom_site_label_D
_geom_hbond_atom_site_label_H
_geom_hbond_atom_site_label_A
_geom_hbond_distance_DH
_geom_hbond_distance_HA
_geom_hbond_distance_DA
_geom_hbond_angle_DHA
_geom_hbond_site_symmetry_A
O1 H1W Cl1 0.83(5) 2.39(5) 3.215(3) 168(5) .
O1 H2W Cl3 0.87(5) 2.44(5) 3.300(3) 174(5) 4_456
N1 H1N O1 0.83(5) 1.89(5) 2.722(5) 174(5) .
N2 H2N Cl2 0.87(5) 2.50(5) 3.309(4) 156(4) 1_465

loop_
_geom_torsion_atom_site_label_1
_geom_torsion_atom_site_label_2
_geom_torsion_atom_site_label_3
_geom_torsion_atom_site_label_4
_geom_torsion
_geom_torsion_site_symmetry_1
_geom_torsion_site_symmetry_2
_geom_torsion_site_symmetry_3
_geom_torsion_site_symmetry_4
C5 N1 C1 C2 -0.2(6) . . . .
N1 C1 C2 C3 -1.1(6) . . . .
C1 C2 C3 C4 1.0(6) . . . .
C2 C3 C4 C5 0.5(6) . . . .
C2 C3 C4 C6 -177.2(4) . . . .
C1 N1 C5 C4 1.7(6) . . . .
C3 C4 C5 N1 -1.8(6) . . . .
C6 C4 C5 N1 175.9(4) . . . .
C5 C4 C6 N2 122.5(4) . . . .
C3 C4 C6 N2 -59.8(5) . . . .
C5 C4 C6 C7 -120.1(4) . . . .
C3 C4 C6 C7 57.5(5) . . . .
C10 N2 C6 C4 -71.0(4) . . . .
C9 N2 C6 C4 164.7(4) . . . .
C10 N2 C6 C7 164.7(4) . . . .
C9 N2 C6 C7 40.4(4) . . . .
C4 C6 C7 C8 -146.8(4) . . . .
N2 C6 C7 C8 -24.9(4) . . . .
C6 C7 C8 C9 0.4(5) . . . .
C10 N2 C9 C8 -165.3(4) . . . .
C6 N2 C9 C8 -40.7(4) . . . .
C7 C8 C9 N2 24.6(5) . . . .
